data_4118961
loop_
_publ_author_name
'Hamdy S. El-Sheshtawy'
'Bassem S. Bassil'
'Khaleel I. Assaf'
'Ulrich Kortz'
'Werner M. Nau'

_publ_contact_author_address
;
School of Engineering and Science, Jacobs University Bremen, 
Campus Ring 1, D-28759 Bremen, Germany
;
_publ_contact_author_email w.nau@jacobs-university.de
_publ_contact_author_name 'Werner Nau'
_publ_section_title
;
 Halogen Bonding inside a Molecular Container
;
_journal_name_full 'Journal of the American Chemical Society'
_journal_page_first 19935
_journal_page_last 19941
_journal_paper_doi 10.1021/ja3102902
_journal_volume 134
_journal_year 2012
_chemical_formula_sum 'C144 H192 Br19 I7 N96 Na10 O72'
_chemical_formula_weight 7056.43
_chemical_name_systematic
; 
 ? 
;
_space_group_IT_number 2
_symmetry_cell_setting triclinic
_symmetry_space_group_name_Hall '-P 1'
_symmetry_space_group_name_H-M 'P -1'
_atom_sites_solution_hydrogens geom
_atom_sites_solution_primary direct
_atom_sites_solution_secondary difmap
_audit_creation_method SHELXL-97
_cell_angle_alpha 80.543(5)
_cell_angle_beta 74.260(4)
_cell_angle_gamma 63.628(4)
_cell_formula_units_Z 1
_cell_length_a 15.7222(15)
_cell_length_b 17.6914(18)
_cell_length_c 24.123(2)
_cell_measurement_reflns_used 9957
_cell_measurement_temperature 100(2)
_cell_measurement_theta_max 22.35
_cell_measurement_theta_min 3.34
_cell_volume 5778.6(10)
_computing_cell_refinement 'Bruker SAINT'
_computing_data_collection 'Bruker APEX2'
_computing_data_reduction 'Bruker SAINT'
_computing_molecular_graphics 'Bruker SHELXTL'
_computing_publication_material 'Bruker SHELXTL'
_computing_structure_refinement 'SHELXL-97 (Sheldrick, 2008)'
_computing_structure_solution 'SHELXS-97 (Sheldrick, 2008)'
_diffrn_ambient_temperature 100(2)
_diffrn_measured_fraction_theta_full 0.981
_diffrn_measured_fraction_theta_max 0.981
_diffrn_measurement_device_type 'Bruker APEX-II CCD'
_diffrn_measurement_method '\f and \w scans'
_diffrn_radiation_monochromator graphite
_diffrn_radiation_source 'fine-focus sealed tube'
_diffrn_radiation_type MoK\a
_diffrn_radiation_wavelength 0.71073
_diffrn_reflns_av_R_equivalents 0.0996
_diffrn_reflns_av_sigmaI/netI 0.0529
_diffrn_reflns_limit_h_max 15
_diffrn_reflns_limit_h_min -15
_diffrn_reflns_limit_k_max 17
_diffrn_reflns_limit_k_min -17
_diffrn_reflns_limit_l_max 24
_diffrn_reflns_limit_l_min -24
_diffrn_reflns_number 117079
_diffrn_reflns_theta_full 20.82
_diffrn_reflns_theta_max 20.82
_diffrn_reflns_theta_min 3.43
_exptl_absorpt_coefficient_mu 4.348
_exptl_absorpt_correction_T_max 0.7224
_exptl_absorpt_correction_T_min 0.4767
_exptl_absorpt_correction_type multi-scan
_exptl_absorpt_process_details SADABS
_exptl_crystal_colour purple
_exptl_crystal_density_diffrn 2.028
_exptl_crystal_description block
_exptl_crystal_F_000 3450
_exptl_crystal_size_max 0.20
_exptl_crystal_size_mid 0.20
_exptl_crystal_size_min 0.08
_refine_diff_density_max 2.843
_refine_diff_density_min -2.144
_refine_diff_density_rms 0.198
_refine_ls_extinction_method none
_refine_ls_goodness_of_fit_ref 1.028
_refine_ls_hydrogen_treatment constr
_refine_ls_matrix_type full
_refine_ls_number_parameters 841
_refine_ls_number_reflns 11874
_refine_ls_number_restraints 0
_refine_ls_restrained_S_all 1.028
_refine_ls_R_factor_all 0.1045
_refine_ls_R_factor_gt 0.0801
_refine_ls_shift/su_max 0.001
_refine_ls_shift/su_mean 0.000
_refine_ls_structure_factor_coef Fsqd
_refine_ls_weighting_details 'calc w=1/[\s^2^(Fo^2^)+(0.1000P)^2^+170.0000P] where P=(Fo^2^+2Fc^2^)/3'
_refine_ls_weighting_scheme calc
_refine_ls_wR_factor_gt 0.2005
_refine_ls_wR_factor_ref 0.2204
_reflns_number_gt 9145
_reflns_number_total 11874
_reflns_threshold_expression >2sigma(I)
_cod_data_source_file ja3102902_si_003.cif
_cod_data_source_block try
_cod_original_cell_volume 5778.5(10)
_cod_database_code 4118961

loop_
_symmetry_equiv_pos_as_xyz
'x, y, z'
'-x, -y, -z'

loop_
_atom_site_label
_atom_site_type_symbol
_atom_site_fract_x
_atom_site_fract_y
_atom_site_fract_z
_atom_site_U_iso_or_equiv
_atom_site_adp_type
_atom_site_occupancy
_atom_site_symmetry_multiplicity
_atom_site_calc_flag
_atom_site_refinement_flags
C1A C -0.1913(10) 0.9902(9) 0.2186(6) 0.023(4) Uiso 1 1 d .
H1AA H -0.2144 0.9936 0.2614 0.027 Uiso 1 1 calc R
C1B C 0.8005(10) -0.1097(9) 0.4898(6) 0.020(3) Uiso 1 1 d .
C1 C 0.2039(10) 0.7492(9) 0.3072(6) 0.018(3) Uiso 1 1 d .
C2A C 0.0647(10) 1.1099(9) 0.1475(6) 0.021(3) Uiso 1 1 d .
H2AA H 0.0943 1.1334 0.1681 0.025 Uiso 1 1 calc R
C2B C 0.7711(11) -0.2270(9) 0.5500(7) 0.028(4) Uiso 1 1 d .
H2BA H 0.7993 -0.2527 0.5120 0.033 Uiso 1 1 calc R
H2BB H 0.8146 -0.2621 0.5761 0.033 Uiso 1 1 calc R
C2 C -0.1312(11) 0.6424(9) 0.3159(6) 0.025(4) Uiso 1 1 d .
H2A H -0.1919 0.6409 0.3410 0.030 Uiso 1 1 calc R
H2B H -0.1501 0.6916 0.2882 0.030 Uiso 1 1 calc R
C3A C -0.3487(11) 1.0042(10) 0.1187(6) 0.027(4) Uiso 1 1 d .
H3AA H -0.3838 0.9708 0.1418 0.032 Uiso 1 1 calc R
H3AB H -0.3978 1.0611 0.1101 0.032 Uiso 1 1 calc R
C3B C 0.6202(10) -0.0912(9) 0.6709(6) 0.020(3) Uiso 1 1 d .
H3BA H 0.5703 -0.0476 0.6977 0.024 Uiso 1 1 calc R
H3BB H 0.6696 -0.1318 0.6921 0.024 Uiso 1 1 calc R
C3 C 0.0338(10) 0.4698(9) 0.1478(6) 0.018(3) Uiso 1 1 d .
H3A H 0.0021 0.4369 0.1394 0.021 Uiso 1 1 calc R
H3B H 0.0138 0.5238 0.1245 0.021 Uiso 1 1 calc R
C4B C 0.3570(10) 0.2661(8) 0.4550(6) 0.015(3) Uiso 1 1 d .
C4A C -0.2777(11) 1.0848(10) 0.1520(6) 0.026(4) Uiso 1 1 d .
C4 C 0.0632(11) 0.3686(9) 0.3251(6) 0.026(4) Uiso 1 1 d .
C5B C 0.6385(10) 0.0342(9) 0.6166(6) 0.019(3) Uiso 1 1 d .
C5A C 0.1675(11) 1.1897(9) -0.1424(6) 0.022(4) Uiso 1 1 d .
H5AA H 0.1136 1.2450 -0.1485 0.027 Uiso 1 1 calc R
H5AB H 0.2293 1.1933 -0.1634 0.027 Uiso 1 1 calc R
C5 C 0.0690(10) 0.5107(9) 0.4359(6) 0.016(3) Uiso 1 1 d .
C6B C 0.3702(10) 0.2228(9) 0.3655(6) 0.020(3) Uiso 1 1 d .
H6BA H 0.3236 0.2590 0.3407 0.024 Uiso 1 1 calc R
C6A C -0.0134(10) 1.0849(9) 0.1894(6) 0.020(3) Uiso 1 1 d .
H6AA H -0.0270 1.1028 0.2293 0.024 Uiso 1 1 calc R
C6 C 0.2931(11) 0.2692(9) 0.2003(6) 0.024(4) Uiso 1 1 d .
C7A C -0.2400(11) 0.9476(9) 0.1932(6) 0.024(4) Uiso 1 1 d .
H7AA H -0.2872 0.9317 0.2241 0.029 Uiso 1 1 calc R
C7B C 0.6719(10) 0.2172(9) 0.4127(6) 0.019(3) Uiso 1 1 d .
H7BA H 0.6866 0.2662 0.3940 0.023 Uiso 1 1 calc R
C7C C 0.2520(11) 1.1257(9) -0.0584(6) 0.024(4) Uiso 1 1 d .
H7CA H 0.3030 1.1478 -0.0728 0.029 Uiso 1 1 calc R
C7 C 0.5237(10) 0.5902(9) 0.2461(6) 0.019(3) Uiso 1 1 d .
H7A H 0.5652 0.6144 0.2546 0.022 Uiso 1 1 calc R
C8A C 0.1160(10) 0.9647(9) 0.1483(6) 0.019(3) Uiso 1 1 d .
C8B C 0.7646(10) -0.0982(9) 0.5897(6) 0.019(3) Uiso 1 1 d .
H8BA H 0.8096 -0.1370 0.6148 0.023 Uiso 1 1 calc R
C8 C -0.0248(10) 0.4304(8) 0.2536(6) 0.018(3) Uiso 1 1 d .
H8A H -0.0684 0.4099 0.2435 0.021 Uiso 1 1 calc R
C9A C 0.2867(10) 0.9919(9) -0.0142(6) 0.020(3) Uiso 1 1 d .
C9B C 0.7966(10) -0.0275(8) 0.5578(6) 0.018(3) Uiso 1 1 d .
H9BA H 0.8555 -0.0313 0.5686 0.022 Uiso 1 1 calc R
C9 C 0.1885(10) 0.3327(9) 0.1365(6) 0.019(3) Uiso 1 1 d .
H9A H 0.1604 0.3046 0.1186 0.023 Uiso 1 1 calc R
C10A C 0.2114(10) 1.1335(9) 0.0076(6) 0.021(4) Uiso 1 1 d .
H10A H 0.2418 1.1607 0.0244 0.025 Uiso 1 1 calc R
C10B C 0.4509(10) 0.2525(9) 0.3618(6) 0.018(3) Uiso 1 1 d .
H10B H 0.4491 0.2987 0.3314 0.022 Uiso 1 1 calc R
C10 C 0.0447(11) 0.7701(9) 0.3745(7) 0.026(4) Uiso 1 1 d .
H10C H 0.0186 0.7938 0.4131 0.031 Uiso 1 1 calc R
H10D H 0.0168 0.8163 0.3464 0.031 Uiso 1 1 calc R
C11B C 0.7424(10) 0.1620(9) 0.4535(6) 0.021(3) Uiso 1 1 d .
H11A H 0.7919 0.1835 0.4523 0.025 Uiso 1 1 calc R
C11A C -0.0860(10) 1.1852(9) 0.1204(6) 0.018(3) Uiso 1 1 d .
C11 C 0.4725(10) 0.5487(9) 0.3524(6) 0.021(3) Uiso 1 1 d .
H11B H 0.4951 0.4952 0.3760 0.025 Uiso 1 1 calc R
H11C H 0.5020 0.5840 0.3600 0.025 Uiso 1 1 calc R
C12B C 0.4903(10) 0.3122(9) 0.4350(6) 0.019(3) Uiso 1 1 d .
H12A H 0.5103 0.3472 0.4024 0.022 Uiso 1 1 calc R
H12B H 0.4508 0.3489 0.4679 0.022 Uiso 1 1 calc R
C12A C 0.2301(11) 1.0217(10) 0.0899(6) 0.026(4) Uiso 1 1 d .
H12C H 0.2759 0.9617 0.0939 0.031 Uiso 1 1 calc R
H12D H 0.2511 1.0556 0.1073 0.031 Uiso 1 1 calc R
C12 C -0.0698(11) 0.6179(9) 0.4092(6) 0.023(4) Uiso 1 1 d .
H12E H -0.1354 0.6324 0.4357 0.027 Uiso 1 1 calc R
C13B C 0.8573(10) 0.0020(9) 0.4516(6) 0.021(3) Uiso 1 1 d .
H13A H 0.8970 -0.0366 0.4198 0.025 Uiso 1 1 calc R
H13B H 0.9018 0.0165 0.4655 0.025 Uiso 1 1 calc R
C13A C -0.1957(11) 1.1397(10) 0.1975(7) 0.033(4) Uiso 1 1 d .
H13C H -0.2444 1.1953 0.1864 0.039 Uiso 1 1 calc R
H13D H -0.1982 1.1396 0.2389 0.039 Uiso 1 1 calc R
C13 C 0.4371(10) 0.4944(9) 0.0647(6) 0.017(3) Uiso 1 1 d .
C14B C 0.7062(10) 0.1330(8) 0.5633(6) 0.018(3) Uiso 1 1 d .
H14A H 0.6590 0.1705 0.5945 0.021 Uiso 1 1 calc R
H14B H 0.7710 0.1310 0.5613 0.021 Uiso 1 1 calc R
C14A C -0.0721(10) 0.8664(9) 0.1741(6) 0.021(4) Uiso 1 1 d .
C14 C -0.0340(11) 0.4625(9) 0.4048(6) 0.025(4) Uiso 1 1 d .
H14C H 0.0000 0.4109 0.4276 0.030 Uiso 1 1 calc R
H14D H -0.1049 0.4809 0.4205 0.030 Uiso 1 1 calc R
C15B C 0.5212(10) 0.1130(9) 0.3356(6) 0.016(3) Uiso 1 1 d .
C15A C 0.0469(10) 1.2258(9) 0.0661(6) 0.020(3) Uiso 1 1 d .
H15A H 0.0851 1.2431 0.0837 0.025 Uiso 1 1 calc R
H15B H -0.0084 1.2777 0.0566 0.025 Uiso 1 1 calc R
C15 C 0.5179(10) 0.3498(9) 0.0806(6) 0.022(4) Uiso 1 1 d .
H15C H 0.5599 0.3074 0.0507 0.027 Uiso 1 1 calc R
C16B C 0.5839(10) 0.2212(8) 0.5070(6) 0.015(3) Uiso 1 1 d .
C16A C -0.0157(11) 0.9420(10) 0.2234(7) 0.027(4) Uiso 1 1 d .
H16A H 0.0365 0.8846 0.2269 0.032 Uiso 1 1 calc R
H16B H -0.0451 0.9640 0.2625 0.032 Uiso 1 1 calc R
C16 C 0.5531(10) 0.4480(9) 0.2751(6) 0.017(3) Uiso 1 1 d .
C17B C 0.7558(10) 0.0781(9) 0.3813(6) 0.020(3) Uiso 1 1 d .
C17A C 0.0839(10) 1.2143(9) -0.0395(6) 0.018(3) Uiso 1 1 d .
C17 C 0.2966(10) 0.3142(9) 0.1036(6) 0.018(3) Uiso 1 1 d .
H17A H 0.3207 0.2749 0.0718 0.021 Uiso 1 1 calc R
C18 C 0.1228(11) 0.2869(10) 0.2385(7) 0.028(4) Uiso 1 1 d .
H18A H 0.1524 0.2398 0.2656 0.034 Uiso 1 1 calc R
H18B H 0.0836 0.2709 0.2208 0.034 Uiso 1 1 calc R
C18B C 0.6350(9) 0.1777(9) 0.3261(6) 0.015(3) Uiso 1 1 d .
H18C H 0.6255 0.2345 0.3080 0.018 Uiso 1 1 calc R
H18D H 0.6730 0.1363 0.2958 0.018 Uiso 1 1 calc R
C19 C 0.4297(10) 0.6433(9) 0.1778(6) 0.018(3) Uiso 1 1 d .
C20 C 0.1475(10) 0.5888(9) 0.4630(6) 0.020(3) Uiso 1 1 d .
H20A H 0.1834 0.5332 0.4814 0.025 Uiso 1 1 calc R
H20B H 0.1185 0.6314 0.4926 0.025 Uiso 1 1 calc R
C21 C 0.6433(10) 0.3767(9) 0.1835(6) 0.021(4) Uiso 1 1 d .
H21A H 0.6702 0.3272 0.2097 0.025 Uiso 1 1 calc R
H21B H 0.6989 0.3825 0.1548 0.025 Uiso 1 1 calc R
C22 C 0.1965(10) 0.4600(9) 0.0970(6) 0.016(3) Uiso 1 1 d .
C23 C 0.5318(11) 0.5491(9) 0.0969(6) 0.024(4) Uiso 1 1 d .
H23A H 0.4984 0.5995 0.0731 0.029 Uiso 1 1 calc R
H23B H 0.6028 0.5311 0.0824 0.029 Uiso 1 1 calc R
C24 C 0.5381(10) 0.3092(9) 0.1755(6) 0.020(3) Uiso 1 1 d .
C25 C 0.3106(10) 0.5524(9) 0.4001(6) 0.022(4) Uiso 1 1 d .
C26 C 0.3719(10) 0.7289(9) 0.2629(6) 0.019(3) Uiso 1 1 d .
H26A H 0.4115 0.7468 0.2789 0.023 Uiso 1 1 calc R
H26B H 0.3389 0.7753 0.2365 0.023 Uiso 1 1 calc R
C27 C -0.0321(10) 0.7071(9) 0.3344(6) 0.020(3) Uiso 1 1 d .
C28 C 0.4547(11) 0.2440(9) 0.1400(7) 0.026(4) Uiso 1 1 d .
H28A H 0.4850 0.2128 0.1041 0.032 Uiso 1 1 calc R
H28B H 0.4756 0.2034 0.1724 0.032 Uiso 1 1 calc R
C29 C 0.2096(10) 0.6946(9) 0.4012(6) 0.020(3) Uiso 1 1 d .
H29A H 0.1898 0.7268 0.4364 0.024 Uiso 1 1 calc R
C30 C 0.3655(11) 0.4118(10) 0.0376(6) 0.025(4) Uiso 1 1 d .
H30A H 0.3981 0.3644 0.0115 0.030 Uiso 1 1 calc R
H30B H 0.3348 0.4642 0.0145 0.030 Uiso 1 1 calc R
C31 C 0.5751(10) 0.3933(9) 0.0954(6) 0.020(3) Uiso 1 1 d .
H31A H 0.6397 0.3797 0.0678 0.024 Uiso 1 1 calc R
C32 C 0.5758(10) 0.5350(9) 0.1924(6) 0.018(3) Uiso 1 1 d .
H32A H 0.6387 0.5385 0.1725 0.022 Uiso 1 1 calc R
C33 C 0.3142(10) 0.6804(9) 0.3667(6) 0.019(3) Uiso 1 1 d .
H33A H 0.3419 0.7097 0.3839 0.023 Uiso 1 1 calc R
C34 C -0.0360(10) 0.5669(9) 0.2257(6) 0.018(3) Uiso 1 1 d .
C35 C -0.0118(10) 0.6577(9) 0.4272(6) 0.023(4) Uiso 1 1 d .
H35A H -0.0519 0.6950 0.4602 0.028 Uiso 1 1 calc R
C36 C -0.0759(10) 0.4851(9) 0.3066(6) 0.020(3) Uiso 1 1 d .
H36A H -0.1430 0.4884 0.3233 0.024 Uiso 1 1 calc R
N1A N 0.3242(8) 0.2278(7) 0.4270(5) 0.018(3) Uiso 1 1 d .
N1B N -0.1581(9) 0.8736(7) 0.1672(5) 0.025(3) Uiso 1 1 d .
N1 N 0.0696(8) 0.5852(7) 0.4431(5) 0.017(3) Uiso 1 1 d .
N2B N 0.7676(8) -0.1413(7) 0.5431(5) 0.018(3) Uiso 1 1 d .
N2A N 0.2918(8) 1.0358(7) -0.0655(5) 0.023(3) Uiso 1 1 d .
N2 N 0.1995(8) 0.2968(7) 0.1938(5) 0.024(3) Uiso 1 1 d .
N3B N 0.4305(8) 0.2800(7) 0.4183(5) 0.015(3) Uiso 1 1 d .
N3A N -0.0890(8) 0.9359(7) 0.2018(5) 0.021(3) Uiso 1 1 d .
N3 N -0.0078(8) 0.5280(7) 0.4131(5) 0.021(3) Uiso 1 1 d .
N4B N 0.5765(8) 0.2453(7) 0.4512(5) 0.016(3) Uiso 1 1 d .
N4A N 0.0279(9) 0.9959(7) 0.1876(5) 0.024(3) Uiso 1 1 d .
N4 N 0.4382(8) 0.4190(7) 0.0593(5) 0.023(3) Uiso 1 1 d .
N5B N 0.7106(8) 0.0477(7) 0.5784(5) 0.021(3) Uiso 1 1 d .
N5A N -0.2889(9) 1.0122(8) 0.1528(5) 0.027(3) Uiso 1 1 d .
N5 N -0.0117(8) 0.4414(7) 0.3468(5) 0.020(3) Uiso 1 1 d .
N6B N 0.7878(8) 0.0782(7) 0.4292(5) 0.020(3) Uiso 1 1 d .
N6A N 0.0086(8) 1.1741(7) 0.1080(5) 0.022(3) Uiso 1 1 d .
N6 N 0.5078(8) 0.4826(7) 0.0896(5) 0.019(3) Uiso 1 1 d .
N7B N 0.4259(8) 0.1356(7) 0.3473(5) 0.020(3) Uiso 1 1 d .
N7A N -0.2218(9) 1.0740(8) 0.1888(5) 0.028(3) Uiso 1 1 d .
N7 N 0.0126(8) 0.7061(7) 0.3747(5) 0.016(3) Uiso 1 1 d .
N8B N 0.6665(8) -0.0513(7) 0.6234(5) 0.018(3) Uiso 1 1 d .
N8A N 0.1351(8) 1.0318(7) 0.1215(5) 0.023(3) Uiso 1 1 d .
N8 N -0.0780(8) 0.5662(7) 0.2842(5) 0.022(3) Uiso 1 1 d .
N9B N 0.8153(8) -0.0420(7) 0.4977(5) 0.019(3) Uiso 1 1 d .
N9A N 0.2369(8) 1.0463(7) 0.0290(5) 0.023(3) Uiso 1 1 d .
N9 N 0.2992(8) 0.7171(7) 0.3094(5) 0.022(3) Uiso 1 1 d .
N10B N 0.6910(8) 0.1584(7) 0.3702(5) 0.020(3) Uiso 1 1 d .
N10A N 0.1085(8) 1.1848(7) 0.0126(5) 0.019(3) Uiso 1 1 d .
N10 N 0.5854(8) 0.3602(7) 0.1532(5) 0.020(3) Uiso 1 1 d .
N11A N 0.1667(8) 1.1755(7) -0.0813(5) 0.020(3) Uiso 1 1 d .
N11B N 0.6782(8) 0.1696(7) 0.5089(5) 0.016(3) Uiso 1 1 d .
N11 N 0.5914(8) 0.4506(7) 0.2165(5) 0.020(3) Uiso 1 1 d .
N12A N -0.0994(8) 1.1290(7) 0.1643(5) 0.022(3) Uiso 1 1 d .
N12B N 0.5402(8) 0.1757(7) 0.3487(5) 0.017(3) Uiso 1 1 d .
N12 N 0.4896(8) 0.3092(7) 0.1356(5) 0.019(3) Uiso 1 1 d .
N13 N 0.3502(9) 0.2780(7) 0.1491(5) 0.024(3) Uiso 1 1 d .
N14 N 0.4363(8) 0.6553(7) 0.2301(5) 0.019(3) Uiso 1 1 d .
N15 N 0.5048(8) 0.5727(7) 0.1567(5) 0.021(3) Uiso 1 1 d .
N24 N 0.1496(8) 0.7417(7) 0.3601(5) 0.020(3) Uiso 1 1 d .
N16 N 0.2896(8) 0.3980(7) 0.0821(5) 0.020(3) Uiso 1 1 d .
N17 N 0.3673(8) 0.5923(7) 0.3703(5) 0.016(3) Uiso 1 1 d .
N18 N -0.0774(9) 0.6547(7) 0.3516(5) 0.024(3) Uiso 1 1 d .
N19 N 0.2166(8) 0.6104(7) 0.4157(5) 0.015(3) Uiso 1 1 d .
N20 N 0.1389(8) 0.4229(7) 0.1305(5) 0.020(3) Uiso 1 1 d .
N21 N -0.0004(8) 0.4879(7) 0.2087(5) 0.022(3) Uiso 1 1 d .
N22 N 0.5065(8) 0.5298(7) 0.2918(5) 0.019(3) Uiso 1 1 d .
N23 N 0.0579(8) 0.3621(7) 0.2711(5) 0.023(3) Uiso 1 1 d .
O1A O -0.3158(7) 1.1501(6) 0.1230(4) 0.029(3) Uiso 1 1 d .
O1B O 0.5858(7) 0.0439(6) 0.3174(4) 0.024(2) Uiso 1 1 d .
O1 O 0.3201(7) 0.2393(6) 0.2454(4) 0.031(3) Uiso 1 1 d .
O2B O 0.7840(7) 0.0178(6) 0.3525(4) 0.023(2) Uiso 1 1 d .
O2A O -0.1499(7) 1.2378(6) 0.0966(4) 0.025(2) Uiso 1 1 d .
O2 O 0.3649(7) 0.6919(6) 0.1524(4) 0.025(2) Uiso 1 1 d .
O3B O 0.5167(7) 0.2467(6) 0.5492(4) 0.023(2) Uiso 1 1 d .
O3A O 0.3202(7) 0.9137(7) -0.0073(4) 0.032(3) Uiso 1 1 d .
O3 O 0.1249(8) 0.3176(7) 0.3514(4) 0.034(3) Uiso 1 1 d .
O4B O 0.8167(7) -0.1389(6) 0.4431(4) 0.022(2) Uiso 1 1 d .
O4A O 0.0048(7) 1.2659(6) -0.0471(4) 0.022(2) Uiso 1 1 d .
O4 O 0.1270(7) 0.4397(6) 0.4482(4) 0.030(3) Uiso 1 1 d .
O5B O 0.5609(7) 0.0868(6) 0.6407(4) 0.026(2) Uiso 1 1 d .
O5A O 0.1699(7) 0.8910(6) 0.1395(4) 0.025(2) Uiso 1 1 d .
O5 O 0.3400(7) 0.4754(6) 0.4115(4) 0.026(2) Uiso 1 1 d .
O6B O 0.3249(7) 0.2839(6) 0.5062(4) 0.021(2) Uiso 1 1 d .
O6A O 0.0084(7) 0.8095(6) 0.1581(4) 0.025(2) Uiso 1 1 d .
O6 O -0.0327(7) 0.7498(6) 0.2875(4) 0.025(2) Uiso 1 1 d .
O7 O 0.5386(7) 0.2701(6) 0.2226(4) 0.023(2) Uiso 1 1 d .
O8 O 0.3811(7) 0.5631(6) 0.0465(4) 0.022(2) Uiso 1 1 d .
O9 O 0.1702(7) 0.5346(6) 0.0803(4) 0.021(2) Uiso 1 1 d .
O10 O 0.1706(7) 0.7836(6) 0.2636(4) 0.027(2) Uiso 1 1 d .
O11 O 0.5600(7) 0.3850(6) 0.3062(4) 0.021(2) Uiso 1 1 d .
O12 O -0.0346(7) 0.6295(6) 0.1960(4) 0.027(2) Uiso 1 1 d .
I1 I 0.92228(7) 0.23845(6) 0.35565(4) 0.0228(3) Uani 1 1 d .
Br1A Br 0.97142(11) 0.19431(10) 0.45927(7) 0.0320(4) Uani 1 1 d .
Br1B Br 0.86349(13) 0.28237(10) 0.25435(7) 0.0341(4) Uani 1 1 d .
I2 I 0.5000 0.5000 0.5000 0.0231(4) Uani 1 2 d S
Br2A Br 0.68632(12) 0.38507(10) 0.46771(8) 0.0366(5) Uani 1 1 d .
I3 I -0.78173(10) 1.00536(9) 0.26961(5) 0.0551(4) Uani 1 1 d .
Br3A Br -0.91648(13) 0.97275(11) 0.34607(8) 0.0415(5) Uani 1 1 d .
Br3B Br -0.6242(4) 1.0389(3) 0.1861(2) 0.0576(13) Uiso 0.50 1 d P
Br3C Br -0.5861(9) 0.9696(8) 0.1971(5) 0.044(3) Uiso 0.15 1 d P
Br3D Br -0.6716(4) 1.0684(3) 0.1916(2) 0.0306(13) Uiso 0.35 1 d P
I4 I 0.0000 0.5000 0.0000 0.0294(7) Uiso 0.70 2 d SP
I4A I -0.0447(5) 0.5316(4) 0.0072(2) 0.0089(12) Uiso 0.15 1 d P
Br4A Br -0.1760(4) 0.6422(3) 0.01509(14) 0.0431(8) Uiso 0.70 1 d P
Br4B Br -0.1290(9) 0.6129(7) 0.0075(4) 0.033(3) Uiso 0.20 1 d P
Br4C Br -0.2215(17) 0.6734(13) 0.0229(7) 0.029(5) Uiso 0.10 1 d P
Br5 Br 1.0764(2) -0.0676(2) 0.99614(14) 0.0304(8) Uiso 0.50 1 d P
Br5A Br 1.0099(2) -0.0617(2) 1.04076(14) 0.0315(8) Uiso 0.50 1 d P
Br6 Br 0.3430(4) 0.4822(3) 0.2199(2) 0.0770(14) Uiso 0.50 1 d P
Br6A Br 0.2502(6) 0.4451(5) 0.3216(3) 0.0395(19) Uiso 0.25 1 d P
Br6B Br 0.2124(6) 0.4634(5) 0.3045(3) 0.0383(19) Uiso 0.25 1 d P
I7 I -0.5165(3) 0.9514(3) 0.07170(18) 0.0246(10) Uiso 0.25 1 d P
I7A I -0.5326(6) 0.9979(7) 0.0601(4) 0.048(2) Uiso 0.15 1 d P
Br7A Br -0.5190(3) 0.8791(3) 0.1645(2) 0.0450(12) Uiso 0.40 1 d P
Br7B Br -0.5570(5) 1.0767(5) 0.0410(3) 0.059(2) Uiso 0.40 1 d P
Br Br 0.5524(3) 0.0476(3) 0.47526(17) 0.0535(10) Uiso 0.50 1 d P
Na1 Na -0.3854(5) 0.7264(4) 0.1390(4) 0.064(2) Uani 1 1 d .
Na2 Na -0.0801(4) 1.3302(3) -0.1203(2) 0.0255(14) Uani 1 1 d .
Na3 Na 0.1928(4) 0.7555(3) 0.1666(2) 0.0245(14) Uani 1 1 d .
Na4 Na 0.6849(6) -0.0602(5) 0.3887(4) 0.064(2) Uani 1 1 d .
Na5 Na -0.1991(7) 1.4023(6) 0.0419(4) 0.050(3) Uiso 0.70 1 d P
O1WB O -0.2522(11) 1.2160(9) 0.0225(6) 0.072(4) Uiso 1 1 d .
O1W O 0.5732(13) -0.1157(19) 0.4378(11) 0.220(18) Uani 1 1 d .
O2W O 0.2802(8) 0.4265(8) 0.5639(6) 0.051(3) Uani 1 1 d .
O3W O 0.4355(8) 0.7646(7) 0.0449(5) 0.047(3) Uani 1 1 d .
O4W O -0.2121(7) 1.2949(6) -0.0781(4) 0.030(3) Uani 1 1 d .
O5W O 0.1460(9) 0.6457(7) 0.2047(4) 0.041(3) Uani 1 1 d .
O6W O 0.7620(9) -0.1442(8) 0.3154(5) 0.061(4) Uani 1 1 d .
O7W O -0.5593(10) 1.1108(11) 0.0240(9) 0.067(6) Uani 1 1 d .
O8W O -0.5100(15) 1.0592(13) -0.0214(9) 0.070(6) Uiso 0.75 1 d P
O9W O 0.2670(14) 0.4626(12) 0.2209(8) 0.028(5) Uiso 0.50 1 d P
O10W O -0.3803(18) 0.8253(16) 0.2780(11) 0.053(7) Uiso 0.50 1 d P
O11W O -0.155(2) 1.4403(17) 0.1349(12) 0.062(7) Uiso 0.50 1 d P
O12W O 0.583(2) 0.6835(17) 0.3427(12) 0.063(8) Uiso 0.50 1 d P
O13W O -0.226(2) 0.5592(18) 0.2154(12) 0.066(8) Uiso 0.50 1 d P
O14W O 0.604(2) -0.0976(18) 0.3334(12) 0.067(8) Uiso 0.50 1 d P

loop_
_atom_site_aniso_label
_atom_site_aniso_U_11
_atom_site_aniso_U_22
_atom_site_aniso_U_33
_atom_site_aniso_U_23
_atom_site_aniso_U_13
_atom_site_aniso_U_12
I1 0.0203(6) 0.0239(6) 0.0230(6) -0.0030(4) -0.0001(4) -0.0102(5)
Br1A 0.0230(9) 0.0384(10) 0.0257(9) -0.0067(8) -0.0050(7) -0.0037(8)
Br1B 0.0479(11) 0.0312(10) 0.0321(10) 0.0003(8) -0.0147(8) -0.0219(8)
I2 0.0316(8) 0.0259(8) 0.0170(8) 0.0004(6) -0.0106(6) -0.0142(7)
Br2A 0.0292(9) 0.0336(10) 0.0474(11) -0.0151(8) -0.0129(8) -0.0069(8)
I3 0.0748(10) 0.0734(10) 0.0428(8) 0.0055(7) -0.0360(7) -0.0436(8)
Br3A 0.0397(11) 0.0428(11) 0.0508(12) -0.0179(9) -0.0128(9) -0.0185(9)
Na1 0.049(5) 0.036(4) 0.098(6) 0.029(4) -0.003(4) -0.028(4)
Na2 0.027(3) 0.021(3) 0.019(3) 0.000(3) -0.005(3) -0.002(3)
Na3 0.026(3) 0.021(3) 0.017(3) 0.003(3) -0.004(3) -0.003(3)
Na4 0.061(5) 0.064(5) 0.069(5) 0.011(4) -0.020(4) -0.031(4)
O1W 0.083(13) 0.34(3) 0.24(3) 0.28(3) -0.122(16) -0.148(19)
O2W 0.036(7) 0.049(8) 0.068(9) -0.023(7) 0.007(6) -0.022(6)
O3W 0.047(7) 0.029(7) 0.045(8) 0.008(6) -0.008(6) -0.004(6)
O4W 0.030(6) 0.038(7) 0.018(6) -0.005(5) 0.001(5) -0.013(5)
O5W 0.058(8) 0.047(7) 0.024(6) 0.012(5) -0.013(6) -0.028(6)
O6W 0.044(8) 0.059(9) 0.045(8) 0.009(7) -0.012(7) 0.007(7)
O7W 0.041(9) 0.057(11) 0.137(16) 0.038(12) -0.054(10) -0.044(9)

loop_
_atom_type_symbol
_atom_type_description
_atom_type_scat_dispersion_real
_atom_type_scat_dispersion_imag
_atom_type_scat_source
C C 0.0033 0.0016 'International Tables Vol C Tables 4.2.6.8 and 6.1.1.4'
H H 0.0000 0.0000 'International Tables Vol C Tables 4.2.6.8 and 6.1.1.4'
N N 0.0061 0.0033 'International Tables Vol C Tables 4.2.6.8 and 6.1.1.4'
O O 0.0106 0.0060 'International Tables Vol C Tables 4.2.6.8 and 6.1.1.4'
Br Br -0.2901 2.4595 'International Tables Vol C Tables 4.2.6.8 and 6.1.1.4'
I I -0.4742 1.8119 'International Tables Vol C Tables 4.2.6.8 and 6.1.1.4'
Na Na 0.0362 0.0249 'International Tables Vol C Tables 4.2.6.8 and 6.1.1.4'

loop_
_geom_angle_atom_site_label_1
_geom_angle_atom_site_label_2
_geom_angle_atom_site_label_3
_geom_angle
_geom_angle_site_symmetry_1
_geom_angle_site_symmetry_3
N3A C1A N7A 114.8(12) . .
N3A C1A C7A 103.0(11) . .
N7A C1A C7A 102.2(11) . .
O4B C1B N9B 125.8(13) . .
O4B C1B N2B 125.9(13) . .
N9B C1B N2B 108.2(12) . .
O10 C1 N24 124.9(12) . .
O10 C1 N9 125.3(13) . .
N24 C1 N9 109.7(12) . .
N8A C2A N6A 114.6(11) . .
N8A C2A C6A 103.5(11) . .
N6A C2A C6A 102.5(11) . .
N1A C2B N2B 113.1(12) 2_656 .
N8 C2 N18 114.3(12) . .
N2A C3A N5A 112.5(12) 2_575 .
N8B C3B N7B 113.1(11) . 2_656
N20 C3 N21 113.3(11) . .
O6B C4B N3B 126.1(12) . .
O6B C4B N1A 125.0(12) . .
N3B C4B N1A 108.9(11) . .
O1A C4A N7A 126.3(14) . .
O1A C4A N5A 124.5(14) . .
N7A C4A N5A 109.2(13) . .
O3 C4 N23 126.6(14) . .
O3 C4 N5 124.4(14) . .
N23 C4 N5 109.0(12) . .
O5B C5B N5B 127.5(13) . .
O5B C5B N8B 124.9(13) . .
N5B C5B N8B 107.5(12) . .
N1B C5A N11A 115.0(12) 2_575 .
O4 C5 N3 125.2(13) . .
O4 C5 N1 126.5(13) . .
N3 C5 N1 108.4(12) . .
N1A C6B N7B 112.9(11) . .
N1A C6B C10B 101.9(11) . .
N7B C6B C10B 103.0(11) . .
N4A C6A N12A 114.2(11) . .
N4A C6A C2A 103.7(11) . .
N12A C6A C2A 104.0(11) . .
O1 C6 N13 125.9(13) . .
O1 C6 N2 124.9(13) . .
N13 C6 N2 109.2(12) . .
N1B C7A N5A 115.0(12) . .
N1B C7A C1A 103.4(11) . .
N5A C7A C1A 103.5(11) . .
N4B C7B N10B 115.5(11) . .
N4B C7B C11B 103.5(11) . .
N10B C7B C11B 103.5(11) . .
N11A C7C N2A 114.5(12) . .
N11A C7C C10A 102.9(11) . .
N2A C7C C10A 103.5(11) . .
N14 C7 N22 114.4(11) . .
N14 C7 C32 103.3(11) . .
N22 C7 C32 102.3(11) . .
O5A C8A N8A 124.9(13) . .
O5A C8A N4A 127.1(13) . .
N8A C8A N4A 107.9(12) . .
N2B C8B N8B 114.1(11) . .
N2B C8B C9B 103.0(11) . .
N8B C8B C9B 103.6(11) . .
N23 C8 N21 114.3(11) . .
N23 C8 C36 103.3(11) . .
N21 C8 C36 102.8(11) . .
O3A C9A N2A 125.5(13) . .
O3A C9A N9A 124.8(13) . .
N2A C9A N9A 109.7(12) . .
N9B C9B N5B 115.4(11) . .
N9B C9B C8B 103.4(11) . .
N5B C9B C8B 101.0(11) . .
N20 C9 N2 116.6(12) . .
N20 C9 C17 103.2(11) . .
N2 C9 C17 102.5(11) . .
N10A C10A N9A 115.0(11) . .
N10A C10A C7C 103.3(11) . .
N9A C10A C7C 103.1(11) . .
N3B C10B N12B 113.5(11) . .
N3B C10B C6B 103.4(11) . .
N12B C10B C6B 102.9(11) . .
N7 C10 N24 114.8(12) . .
N11B C11B N6B 115.8(11) . .
N11B C11B C7B 103.2(11) . .
N6B C11B C7B 102.4(11) . .
O2A C11A N6A 125.8(13) . .
O2A C11A N12A 125.0(13) . .
N6A C11A N12A 109.2(12) . .
N17 C11 N22 113.4(11) . .
N4B C12B N3B 112.6(11) . .
N8A C12A N9A 114.4(12) . .
N18 C12 N3 115.7(12) . .
N18 C12 C35 102.8(11) . .
N3 C12 C35 102.7(11) . .
N9B C13B N6B 114.7(12) . .
N12A C13A N7A 112.8(12) . .
O8 C13 N6 125.6(13) . .
O8 C13 N4 124.7(13) . .
N6 C13 N4 109.6(12) . .
N11B C14B N5B 114.0(11) . .
O6A C14A N1B 127.0(13) . .
O6A C14A N3A 124.3(13) . .
N1B C14A N3A 108.7(12) . .
N5 C14 N3 115.1(12) . .
O1B C15B N7B 126.0(13) . .
O1B C15B N12B 123.6(12) . .
N7B C15B N12B 110.4(12) . .
N6A C15A N10A 114.6(11) . .
N4 C15 N12 115.4(12) . .
N4 C15 C31 104.1(11) . .
N12 C15 C31 103.1(11) . .
O3B C16B N11B 125.1(12) . .
O3B C16B N4B 124.8(12) . .
N11B C16B N4B 109.9(11) . .
N3A C16A N4A 114.3(12) . .
O11 C16 N22 126.4(13) . .
O11 C16 N11 126.4(13) . .
N22 C16 N11 107.2(11) . .
O2B C17B N10B 126.0(13) . .
O2B C17B N6B 125.7(13) . .
N10B C17B N6B 108.2(12) . .
O2B C17B Na4 47.5(7) . .
N10B C17B Na4 115.5(9) . .
N6B C17B Na4 113.5(9) . .
O4A C17A N10A 126.4(13) . .
O4A C17A N11A 126.9(13) . .
N10A C17A N11A 106.7(11) . .
N16 C17 N13 113.8(11) . .
N16 C17 C9 102.5(10) . .
N13 C17 C9 102.9(11) . .
N2 C18 N23 114.5(12) . .
N12B C18B N10B 113.4(11) . .
O2 C19 N15 124.9(13) . .
O2 C19 N14 125.0(13) . .
N15 C19 N14 110.1(12) . .
N1 C20 N19 112.5(11) . .
N11 C21 N10 114.8(11) . .
O9 C22 N20 126.7(12) . .
O9 C22 N16 125.2(12) . .
N20 C22 N16 108.0(11) . .
N6 C23 N15 114.0(12) . .
O7 C24 N10 126.3(13) . .
O7 C24 N12 125.8(13) . .
N10 C24 N12 107.9(12) . .
O5 C25 N19 125.3(13) . .
O5 C25 N17 125.2(13) . .
N19 C25 N17 109.4(12) . .
N9 C26 N14 114.8(11) . .
O6 C27 N7 125.7(13) . .
O6 C27 N18 124.2(13) . .
N7 C27 N18 110.0(12) . .
N13 C28 N12 112.8(12) . .
N19 C29 N24 114.3(11) . .
N19 C29 C33 103.4(11) . .
N24 C29 C33 103.3(11) . .
N4 C30 N16 114.2(12) . .
N10 C31 N6 116.1(12) . .
N10 C31 C15 103.2(11) . .
N6 C31 C15 100.6(11) . .
N11 C32 N15 115.9(11) . .
N11 C32 C7 103.4(11) . .
N15 C32 C7 102.1(11) . .
N17 C33 N9 115.4(12) . .
N17 C33 C29 103.7(11) . .
N9 C33 C29 102.9(11) . .
O12 C34 N21 127.7(13) . .
O12 C34 N8 124.9(13) . .
N21 C34 N8 107.4(12) . .
N1 C35 N7 115.4(12) . .
N1 C35 C12 103.2(11) . .
N7 C35 C12 103.2(11) . .
N8 C36 N5 114.5(11) . .
N8 C36 C8 103.5(11) . .
N5 C36 C8 103.3(11) . .
C4B N1A C2B 120.5(11) . 2_656
C4B N1A C6B 111.9(11) . .
C2B N1A C6B 122.6(11) 2_656 .
C14A N1B C5A 123.3(12) . 2_575
C14A N1B C7A 112.5(12) . .
C5A N1B C7A 123.9(12) 2_575 .
C5 N1 C35 112.7(11) . .
C5 N1 C20 122.3(11) . .
C35 N1 C20 125.0(11) . .
C1B N2B C8B 112.7(11) . .
C1B N2B C2B 120.4(11) . .
C8B N2B C2B 123.3(11) . .
C9A N2A C3A 122.7(12) . 2_575
C9A N2A C7C 111.7(12) . .
C3A N2A C7C 124.3(12) 2_575 .
C6 N2 C18 123.4(12) . .
C6 N2 C9 112.4(12) . .
C18 N2 C9 124.1(12) . .
C4B N3B C10B 113.1(11) . .
C4B N3B C12B 124.2(11) . .
C10B N3B C12B 122.4(11) . .
C14A N3A C16A 122.9(12) . .
C14A N3A C1A 112.3(11) . .
C16A N3A C1A 123.3(12) . .
C5 N3 C14 122.1(12) . .
C5 N3 C12 112.6(11) . .
C14 N3 C12 124.2(11) . .
C16B N4B C7B 110.7(11) . .
C16B N4B C12B 123.4(11) . .
C7B N4B C12B 122.9(11) . .
C8A N4A C6A 112.6(11) . .
C8A N4A C16A 122.8(12) . .
C6A N4A C16A 124.5(12) . .
C13 N4 C30 122.5(12) . .
C13 N4 C15 111.2(11) . .
C30 N4 C15 126.2(12) . .
C5B N5B C9B 115.5(11) . .
C5B N5B C14B 121.7(11) . .
C9B N5B C14B 122.5(11) . .
C4A N5A C7A 112.2(12) . .
C4A N5A C3A 122.8(12) . .
C7A N5A C3A 125.0(12) . .
C4 N5 C14 123.3(12) . .
C4 N5 C36 111.2(11) . .
C14 N5 C36 124.4(12) . .
C17B N6B C13B 121.2(12) . .
C17B N6B C11B 112.8(11) . .
C13B N6B C11B 126.0(11) . .
C11A N6A C15A 124.0(12) . .
C11A N6A C2A 112.2(11) . .
C15A N6A C2A 123.4(11) . .
C13 N6 C23 123.5(12) . .
C13 N6 C31 113.2(11) . .
C23 N6 C31 121.5(11) . .
C15B N7B C3B 124.6(12) . 2_656
C15B N7B C6B 111.8(11) . .
C3B N7B C6B 121.3(11) 2_656 .
C4A N7A C13A 122.6(13) . .
C4A N7A C1A 112.9(12) . .
C13A N7A C1A 124.5(12) . .
C27 N7 C10 121.3(12) . .
C27 N7 C35 111.2(11) . .
C10 N7 C35 123.1(11) . .
C5B N8B C3B 123.4(11) . .
C5B N8B C8B 112.2(11) . .
C3B N8B C8B 121.7(11) . .
C8A N8A C12A 122.1(12) . .
C8A N8A C2A 111.5(11) . .
C12A N8A C2A 121.8(12) . .
C34 N8 C36 112.5(11) . .
C34 N8 C2 122.6(12) . .
C36 N8 C2 124.3(11) . .
C1B N9B C13B 123.3(12) . .
C1B N9B C9B 112.5(11) . .
C13B N9B C9B 123.7(11) . .
C9A N9A C12A 124.5(12) . .
C9A N9A C10A 111.7(11) . .
C12A N9A C10A 122.2(12) . .
C1 N9 C26 122.8(12) . .
C1 N9 C33 111.7(11) . .
C26 N9 C33 125.0(11) . .
C17B N10B C7B 113.1(11) . .
C17B N10B C18B 121.7(11) . .
C7B N10B C18B 124.4(11) . .
C17A N10A C10A 113.3(11) . .
C17A N10A C15A 122.1(11) . .
C10A N10A C15A 120.8(11) . .
C24 N10 C31 112.9(11) . .
C24 N10 C21 123.7(12) . .
C31 N10 C21 123.3(11) . .
C17A N11A C7C 113.3(11) . .
C17A N11A C5A 122.5(12) . .
C7C N11A C5A 124.1(12) . .
C16B N11B C11B 112.2(11) . .
C16B N11B C14B 121.3(11) . .
C11B N11B C14B 126.3(11) . .
C16 N11 C21 123.0(12) . .
C16 N11 C32 113.2(11) . .
C21 N11 C32 123.8(11) . .
C11A N12A C13A 122.0(12) . .
C11A N12A C6A 111.2(11) . .
C13A N12A C6A 121.4(12) . .
C15B N12B C18B 121.3(11) . .
C15B N12B C10B 110.8(11) . .
C18B N12B C10B 122.0(11) . .
C24 N12 C15 111.6(11) . .
C24 N12 C28 120.1(12) . .
C15 N12 C28 122.4(11) . .
C6 N13 C28 122.3(12) . .
C6 N13 C17 112.6(11) . .
C28 N13 C17 124.6(12) . .
C19 N14 C26 124.7(12) . .
C19 N14 C7 111.4(11) . .
C26 N14 C7 123.5(11) . .
C19 N15 C32 112.6(11) . .
C19 N15 C23 124.7(12) . .
C32 N15 C23 120.0(11) . .
C1 N24 C10 125.3(12) . .
C1 N24 C29 112.0(11) . .
C10 N24 C29 122.5(11) . .
C22 N16 C17 112.7(11) . .
C22 N16 C30 122.6(12) . .
C17 N16 C30 122.8(11) . .
C25 N17 C33 112.2(11) . .
C25 N17 C11 122.7(11) . .
C33 N17 C11 124.5(11) . .
C27 N18 C12 112.2(12) . .
C27 N18 C2 122.2(12) . .
C12 N18 C2 125.5(12) . .
C25 N19 C29 110.9(11) . .
C25 N19 C20 119.7(11) . .
C29 N19 C20 123.8(11) . .
C22 N20 C9 113.5(11) . .
C22 N20 C3 121.5(11) . .
C9 N20 C3 123.9(11) . .
C34 N21 C8 113.5(12) . .
C34 N21 C3 121.1(12) . .
C8 N21 C3 123.2(11) . .
C16 N22 C11 121.2(11) . .
C16 N22 C7 113.1(11) . .
C11 N22 C7 122.8(11) . .
C4 N23 C8 113.0(12) . .
C4 N23 C18 121.9(12) . .
C8 N23 C18 124.6(12) . .
C15B O1B Na4 117.4(9) . .
C17B O2B Na4 110.8(9) . .
C11A O2A Na5 138.8(9) . .
C19 O2 Na3 140.2(9) . .
C1B O4B Na4 114.1(9) . .
C17A O4A Na2 141.5(9) . .
C8A O5A Na3 144.9(9) . .
C14A O6A Na2 139.1(9) . 2_575
C14A O6A Na3 140.2(9) . .
Na2 O6A Na3 79.5(3) 2_575 .
C22 O9 Na2 138.3(9) . 2_575
C22 O9 Na5 125.3(8) . 2_575
Na2 O9 Na5 96.2(4) 2_575 2_575
C1 O10 Na3 140.1(9) . .
C34 O12 Na2 138.8(9) . 2_575
Br1A I1 Br1B 176.88(6) . .
Br2A I2 Br2A 179.998(1) 2_666 .
Br3A I3 Br3D 168.98(15) . .
Br3A I3 Br3C 156.6(3) . .
Br3D I3 Br3C 34.4(3) . .
Br3A I3 Br3B 177.80(12) . .
Br3D I3 Br3B 12.58(13) . .
Br3C I3 Br3B 21.9(2) . .
Br3D Br3B Br3C 134.9(10) . .
Br3D Br3B Br7A 141.2(7) . .
Br3C Br3B Br7A 24.1(7) . .
Br3D Br3B I3 57.5(6) . .
Br3C Br3B I3 78.1(7) . .
Br7A Br3B I3 93.12(17) . .
Br3B Br3C Br7A 139.9(10) . .
Br3B Br3C Br3D 16.8(4) . .
Br7A Br3C Br3D 145.0(8) . .
Br3B Br3C I3 80.0(7) . .
Br7A Br3C I3 121.3(6) . .
Br3D Br3C I3 63.4(4) . .
Br3B Br3C I7 85.7(7) . .
Br7A Br3C I7 54.2(4) . .
Br3D Br3C I7 94.6(6) . .
I3 Br3C I7 129.3(4) . .
Br3B Br3D Br3C 28.3(7) . .
Br3B Br3D I3 109.9(7) . .
Br3C Br3D I3 82.1(5) . .
I4A I4 I4A 179.994(7) 2_565 .
I4A I4 Br4B 12.0(5) 2_565 2_565
I4A I4 Br4B 168.0(5) . 2_565
I4A I4 Br4B 168.0(5) 2_565 .
I4A I4 Br4B 12.0(5) . .
Br4B I4 Br4B 179.998(1) 2_565 .
I4A I4 Br4A 171.8(5) 2_565 .
I4A I4 Br4A 8.2(5) . .
Br4B I4 Br4A 176.1(3) 2_565 .
Br4B I4 Br4A 3.9(3) . .
I4A I4 Br4A 8.2(5) 2_565 2_565
I4A I4 Br4A 171.8(5) . 2_565
Br4B I4 Br4A 3.9(3) 2_565 2_565
Br4B I4 Br4A 176.1(3) . 2_565
Br4A I4 Br4A 179.998(1) . 2_565
I4 I4A I4A 0.003(3) . 2_565
I4 I4A Br4B 162.5(8) . .
I4A I4A Br4B 162.5(8) 2_565 .
I4 I4A Br4A 169.2(6) . .
I4A I4A Br4A 169.2(6) 2_565 .
Br4B I4A Br4A 6.8(4) . .
I4 I4A Br4B 9.1(4) . 2_565
I4A I4A Br4B 9.1(4) 2_565 2_565
Br4B I4A Br4B 171.6(4) . 2_565
Br4A I4A Br4B 178.0(3) . 2_565
I4 I4A Br4C 172.2(7) . .
I4A I4A Br4C 172.2(7) 2_565 .
Br4B I4A Br4C 9.8(5) . .
Br4A I4A Br4C 3.0(4) . .
Br4B I4A Br4C 178.3(4) 2_565 .
Br4C Br4A Br4B 175.9(19) . .
Br4C Br4A I4A 167.6(16) . .
Br4B Br4A I4A 14.8(8) . .
Br4C Br4A I4 170.2(16) . .
Br4B Br4A I4 12.3(8) . .
I4A Br4A I4 2.60(15) . .
Br4A Br4B Br4C 2.1(9) . .
Br4A Br4B I4A 158.4(12) . .
Br4C Br4B I4A 159.7(10) . .
Br4A Br4B I4 163.8(11) . .
Br4C Br4B I4 165.2(9) . .
I4A Br4B I4 5.5(3) . .
Br4A Br4B I4A 166.6(10) . 2_565
Br4C Br4B I4A 168.0(8) . 2_565
I4A Br4B I4A 8.4(4) . 2_565
I4 Br4B I4A 2.88(13) . 2_565
Br4A Br4C Br4B 2.1(10) . .
Br4A Br4C I4A 9.4(12) . .
Br4B Br4C I4A 10.5(5) . .
Br4A Br4C Na1 136.3(17) . .
Br4B Br4C Na1 136.5(10) . .
I4A Br4C Na1 127.5(6) . .
Br5A Br5 Br5A 93.7(2) . 2_757
Br5A Br5 Br5 63.6(2) . 2_757
Br5A Br5 Br5 30.04(12) 2_757 2_757
Br5 Br5A Br5 86.3(2) . 2_757
Br5 Br5A Br5A 58.0(2) . 2_757
Br5 Br5A Br5A 28.30(11) 2_757 2_757
O9W Br6 Br6B 49.1(9) . .
O9W Br6 Br6A 62.9(9) . .
Br6B Br6 Br6A 16.25(18) . .
Br6B Br6A Br6 76.7(9) . .
Br6A Br6B O9W 113.0(11) . .
Br6A Br6B Br6 87.1(9) . .
O9W Br6B Br6 32.0(6) . .
I7A I7 O8W 80.6(12) . 2_475
I7A I7 Br7B 1.4(7) . .
O8W I7 Br7B 80.9(11) 2_475 .
I7A I7 Br7A 136.0(8) . .
O8W I7 Br7A 143.3(11) 2_475 .
Br7B I7 Br7A 135.6(3) . .
I7A I7 O7W 95.8(9) . 2_475
O8W I7 O7W 15.4(11) 2_475 2_475
Br7B I7 O7W 96.1(5) . 2_475
Br7A I7 O7W 128.0(5) . 2_475
I7A I7 Br7B 81.9(8) . 2_475
O8W I7 Br7B 4.2(10) 2_475 2_475
Br7B I7 Br7B 82.1(3) . 2_475
Br7A I7 Br7B 141.7(3) . 2_475
O7W I7 Br7B 14.1(3) 2_475 2_475
I7A I7 Br3C 101.9(8) . .
O8W I7 Br3C 176.7(11) 2_475 .
Br7B I7 Br3C 101.7(4) . .
Br7A I7 Br3C 34.3(3) . .
O7W I7 Br3C 162.2(6) 2_475 .
Br7B I7 Br3C 175.7(4) 2_475 .
I7A I7 I7A 57.5(8) . 2_475
O8W I7 I7A 23.6(10) 2_475 2_475
Br7B I7 I7A 57.7(3) . 2_475
Br7A I7 I7A 165.2(3) . 2_475
O7W I7 I7A 38.4(4) 2_475 2_475
Br7B I7 I7A 24.4(2) 2_475 2_475
Br3C I7 I7A 159.3(4) . 2_475
I7 I7A O8W 63.7(11) . 2_475
I7 I7A Br7B 177.8(12) . .
O8W I7A Br7B 116.8(12) 2_475 .
I7 I7A O7W 173.4(12) . .
O8W I7A O7W 111.1(12) 2_475 .
Br7B I7A O7W 6.0(8) . .
I7 I7A O8W 135.1(12) . .
O8W I7A O8W 71.9(13) 2_475 .
Br7B I7A O8W 45.1(8) . .
O7W I7A O8W 39.2(7) . .
I7 I7A Br7B 81.6(8) . 2_475
O8W I7A Br7B 18.3(9) 2_475 2_475
Br7B I7A Br7B 98.8(6) . 2_475
O7W I7A Br7B 93.0(7) . 2_475
O8W I7A Br7B 53.8(7) . 2_475
I7 I7A I7A 109.0(10) . 2_475
O8W I7A I7A 45.6(9) 2_475 2_475
Br7B I7A I7A 71.3(6) . 2_475
O7W I7A I7A 65.5(7) . 2_475
O8W I7A I7A 26.3(6) . 2_475
Br7B I7A I7A 27.5(3) 2_475 2_475
I7 I7A I7 122.5(8) . 2_475
O8W I7A I7 59.0(9) 2_475 2_475
Br7B I7A I7 57.9(5) . 2_475
O7W I7A I7 52.1(6) . 2_475
O8W I7A I7 13.0(6) . 2_475
Br7B I7A I7 40.9(2) 2_475 2_475
I7A I7A I7 13.5(2) 2_475 2_475
Br3C Br7A I7 91.4(5) . .
Br3C Br7A Br3B 16.0(4) . .
I7 Br7A Br3B 75.5(2) . .
Br3C Br7A Na1 162.3(5) . .
I7 Br7A Na1 101.6(3) . .
Br3B Br7A Na1 169.1(3) . .
O7W Br7B I7A 162(2) . .
O7W Br7B O8W 66(2) . .
I7A Br7B O8W 96.8(10) . .
O7W Br7B I7 162(2) . .
I7A Br7B I7 0.8(4) . .
O8W Br7B I7 96.9(9) . .
O7W Br7B O8W 131(2) . 2_475
I7A Br7B O8W 31.6(7) . 2_475
O8W Br7B O8W 65.4(11) . 2_475
I7 Br7B O8W 31.8(6) . 2_475
O7W Br7B I7A 81(2) . 2_475
I7A Br7B I7A 81.2(6) . 2_475
O8W Br7B I7A 15.8(8) . 2_475
I7 Br7B I7A 81.3(4) . 2_475
O8W Br7B I7A 49.7(6) 2_475 2_475
O7W Br7B I7 65(2) . 2_475
I7A Br7B I7 97.8(5) . 2_475
O8W Br7B I7 3.3(8) . 2_475
I7 Br7B I7 97.9(3) . 2_475
O8W Br7B I7 66.2(5) 2_475 2_475
I7A Br7B I7 16.6(2) 2_475 2_475
Br Br Na4 97.9(3) 2_656 .
Br7A Na1 Br4C 126.8(4) . .
O4A Na2 O4W 96.1(4) . .
O4A Na2 O9 96.2(4) . 2_575
O4W Na2 O9 90.2(4) . 2_575
O4A Na2 O5W 163.0(4) . 2_575
O4W Na2 O5W 81.4(4) . 2_575
O9 Na2 O5W 100.6(4) 2_575 2_575
O4A Na2 O6A 86.6(4) . 2_575
O4W Na2 O6A 82.5(4) . 2_575
O9 Na2 O6A 172.4(4) 2_575 2_575
O5W Na2 O6A 76.4(4) 2_575 2_575
O4A Na2 O12 103.8(4) . 2_575
O4W Na2 O12 158.5(4) . 2_575
O9 Na2 O12 95.7(4) 2_575 2_575
O5W Na2 O12 77.2(4) 2_575 2_575
O6A Na2 O12 90.5(4) 2_575 2_575
O4A Na2 Na3 122.4(3) . 2_575
O4W Na2 Na3 45.6(3) . 2_575
O9 Na2 Na3 119.5(3) 2_575 2_575
O5W Na2 Na3 45.6(3) 2_575 2_575
O6A Na2 Na3 53.5(3) 2_575 2_575
O12 Na2 Na3 114.7(3) 2_575 2_575
O4A Na2 Na5 59.0(3) . .
O4W Na2 Na5 68.1(3) . .
O9 Na2 Na5 47.5(3) 2_575 .
O5W Na2 Na5 133.3(4) 2_575 .
O6A Na2 Na5 130.1(3) 2_575 .
O12 Na2 Na5 129.7(3) 2_575 .
Na3 Na2 Na5 113.7(2) 2_575 .
O5A Na3 O4W 100.6(4) . 2_575
O5A Na3 O5W 156.1(5) . .
O4W Na3 O5W 83.4(4) 2_575 .
O5A Na3 O2 99.1(4) . .
O4W Na3 O2 88.1(4) 2_575 .
O5W Na3 O2 104.6(4) . .
O5A Na3 O10 89.6(4) . .
O4W Na3 O10 169.5(4) 2_575 .
O5W Na3 O10 86.3(4) . .
O2 Na3 O10 92.5(4) . .
O5A Na3 O6A 84.5(4) . .
O4W Na3 O6A 77.7(4) 2_575 .
O5W Na3 O6A 73.2(4) . .
O2 Na3 O6A 165.7(4) . .
O10 Na3 O6A 101.3(4) . .
O5A Na3 Na2 120.4(3) . 2_575
O4W Na3 Na2 45.9(3) 2_575 2_575
O5W Na3 Na2 47.7(3) . 2_575
O2 Na3 Na2 121.1(3) . 2_575
O10 Na3 Na2 126.3(3) . 2_575
O6A Na3 Na2 47.0(2) . 2_575
O6W Na4 O1W 100.1(10) . .
O6W Na4 O14W 56.1(8) . .
O1W Na4 O14W 61.5(10) . .
O6W Na4 O2B 91.3(5) . .
O1W Na4 O2B 168.6(10) . .
O14W Na4 O2B 126.1(8) . .
O6W Na4 O4B 93.5(5) . .
O1W Na4 O4B 99.7(5) . .
O14W Na4 O4B 135.9(8) . .
O2B Na4 O4B 80.3(4) . .
O6W Na4 O1B 84.9(5) . .
O1W Na4 O1B 98.7(5) . .
O14W Na4 O1B 56.6(7) . .
O2B Na4 O1B 81.5(4) . .
O4B Na4 O1B 161.6(5) . .
O6W Na4 Br 167.7(5) . .
O1W Na4 Br 71.7(9) . .
O14W Na4 Br 111.7(7) . .
O2B Na4 Br 97.0(4) . .
O4B Na4 Br 96.8(4) . .
O1B Na4 Br 87.4(3) . .
O6W Na4 C17B 112.9(5) . .
O1W Na4 C17B 146.9(10) . .
O14W Na4 C17B 136.5(8) . .
O2B Na4 C17B 21.7(3) . .
O4B Na4 C17B 81.8(4) . .
O1B Na4 C17B 81.9(4) . .
Br Na4 C17B 75.3(3) . .
O11W Na5 O2A 85.2(7) . .
O11W Na5 O9 129.8(7) . 2_575
O2A Na5 O9 133.4(4) . 2_575
O11W Na5 Na2 141.4(7) . .
O2A Na5 Na2 97.1(3) . .
O9 Na5 Na2 36.3(2) 2_575 .
Na3 O4W Na2 88.5(4) 2_575 .
Na3 O5W Na2 86.8(4) . 2_575
Br7B O7W O8W 88(2) . .
Br7B O7W I7A 11.9(15) . .
O8W O7W I7A 76.5(12) . .
Br7B O7W I7 101(2) . 2_475
O8W O7W I7 13.3(10) . 2_475
I7A O7W I7 89.5(7) . 2_475
I7 O8W I7A 35.7(8) 2_475 2_475
I7 O8W O7W 151(2) 2_475 .
I7A O8W O7W 171.7(19) 2_475 .
I7 O8W Br7B 172.4(17) 2_475 .
I7A O8W Br7B 145.9(17) 2_475 .
O7W O8W Br7B 26.2(7) . .
I7 O8W I7A 143.4(16) 2_475 .
I7A O8W I7A 108.1(13) 2_475 .
O7W O8W I7A 64.3(11) . .
Br7B O8W I7A 38.1(6) . .
I7 O8W Br7B 67.3(10) 2_475 2_475
I7A O8W Br7B 31.6(7) 2_475 2_475
O7W O8W Br7B 140.8(15) . 2_475
Br7B O8W Br7B 114.6(11) . 2_475
I7A O8W Br7B 76.5(7) . 2_475
Br6 O9W Br6B 98.8(11) . .

loop_
_geom_bond_atom_site_label_1
_geom_bond_atom_site_label_2
_geom_bond_distance
_geom_bond_site_symmetry_2
C1A N3A 1.440(18) .
C1A N7A 1.467(19) .
C1A C7A 1.56(2) .
C1B O4B 1.233(16) .
C1B N9B 1.368(18) .
C1B N2B 1.374(18) .
C1 O10 1.246(16) .
C1 N24 1.354(18) .
C1 N9 1.360(18) .
C2A N8A 1.440(18) .
C2A N6A 1.478(18) .
C2A C6A 1.55(2) .
C2B N1A 1.454(19) 2_656
C2B N2B 1.476(19) .
C2 N8 1.447(19) .
C2 N18 1.457(19) .
C3A N2A 1.436(19) 2_575
C3A N5A 1.469(19) .
C3B N8B 1.441(18) .
C3B N7B 1.459(18) 2_656
C3 N20 1.454(18) .
C3 N21 1.456(18) .
C4B O6B 1.237(15) .
C4B N3B 1.343(17) .
C4B N1A 1.353(17) .
C4A O1A 1.237(17) .
C4A N7A 1.348(19) .
C4A N5A 1.368(19) .
C4 O3 1.236(17) .
C4 N23 1.354(19) .
C4 N5 1.363(19) .
C5B O5B 1.215(16) .
C5B N5B 1.340(18) .
C5B N8B 1.369(18) .
C5A N1B 1.432(18) 2_575
C5A N11A 1.451(18) .
C5 O4 1.227(16) .
C5 N3 1.354(18) .
C5 N1 1.362(17) .
C6B N1A 1.462(18) .
C6B N7B 1.467(18) .
C6B C10B 1.55(2) .
C6A N4A 1.414(18) .
C6A N12A 1.469(18) .
C6 O1 1.229(17) .
C6 N13 1.348(19) .
C6 N2 1.374(19) .
C7A N1B 1.448(19) .
C7A N5A 1.452(19) .
C7B N4B 1.446(18) .
C7B N10B 1.460(18) .
C7B C11B 1.57(2) .
C7C N11A 1.442(19) .
C7C N2A 1.448(19) .
C7C C10A 1.55(2) .
C7 N14 1.449(18) .
C7 N22 1.463(18) .
C7 C32 1.56(2) .
C8A O5A 1.214(16) .
C8A N8A 1.371(18) .
C8A N4A 1.379(18) .
C8B N2B 1.437(18) .
C8B N8B 1.460(18) .
C8B C9B 1.56(2) .
C8 N23 1.437(18) .
C8 N21 1.452(18) .
C8 C36 1.54(2) .
C9A O3A 1.242(16) .
C9A N2A 1.352(18) .
C9A N9A 1.357(18) .
C9B N9B 1.441(18) .
C9B N5B 1.449(18) .
C9 N20 1.433(18) .
C9 N2 1.446(18) .
C9 C17 1.58(2) .
C10A N10A 1.443(18) .
C10A N9A 1.451(18) .
C10B N3B 1.428(18) .
C10B N12B 1.456(18) .
C10 N7 1.429(18) .
C10 N24 1.450(18) .
C11B N11B 1.425(18) .
C11B N6B 1.472(18) .
C11A O2A 1.230(16) .
C11A N6A 1.364(18) .
C11A N12A 1.368(18) .
C11 N17 1.450(18) .
C11 N22 1.452(18) .
C12B N4B 1.449(18) .
C12B N3B 1.459(17) .
C12A N8A 1.426(19) .
C12A N9A 1.450(19) .
C12 N18 1.447(19) .
C12 N3 1.453(19) .
C12 C35 1.55(2) .
C13B N9B 1.433(18) .
C13B N6B 1.441(18) .
C13A N12A 1.451(19) .
C13A N7A 1.45(2) .
C13 O8 1.237(16) .
C13 N6 1.325(17) .
C13 N4 1.352(18) .
C14B N11B 1.455(17) .
C14B N5B 1.469(18) .
C14A O6A 1.222(16) .
C14A N1B 1.355(18) .
C14A N3A 1.383(18) .
C14 N5 1.419(18) .
C14 N3 1.447(18) .
C15B O1B 1.245(16) .
C15B N7B 1.326(17) .
C15B N12B 1.372(17) .
C15A N6A 1.441(18) .
C15A N10A 1.461(18) .
C15 N4 1.453(19) .
C15 N12 1.458(18) .
C15 C31 1.55(2) .
C16B O3B 1.224(15) .
C16B N11B 1.362(17) .
C16B N4B 1.365(17) .
C16A N3A 1.437(19) .
C16A N4A 1.454(19) .
C16 O11 1.215(15) .
C16 N22 1.372(18) .
C16 N11 1.381(18) .
C17B O2B 1.214(16) .
C17B N10B 1.366(18) .
C17B N6B 1.382(18) .
C17B Na4 3.071(16) .
C17A O4A 1.214(16) .
C17A N10A 1.367(18) .
C17A N11A 1.381(18) .
C17 N16 1.452(18) .
C17 N13 1.455(18) .
C18 N2 1.437(19) .
C18 N23 1.460(19) .
C18B N12B 1.456(17) .
C18B N10B 1.464(18) .
C19 O2 1.243(16) .
C19 N15 1.336(18) .
C19 N14 1.352(18) .
C20 N1 1.460(18) .
C20 N19 1.478(18) .
C21 N11 1.433(18) .
C21 N10 1.453(18) .
C22 O9 1.228(15) .
C22 N20 1.365(18) .
C22 N16 1.376(18) .
C23 N6 1.435(18) .
C23 N15 1.464(18) .
C24 O7 1.228(16) .
C24 N10 1.370(18) .
C24 N12 1.380(18) .
C25 O5 1.238(16) .
C25 N19 1.362(18) .
C25 N17 1.363(18) .
C26 N9 1.429(18) .
C26 N14 1.442(18) .
C27 O6 1.252(16) .
C27 N7 1.340(17) .
C27 N18 1.356(18) .
C28 N13 1.442(19) .
C28 N12 1.461(18) .
C29 N19 1.433(18) .
C29 N24 1.450(18) .
C29 C33 1.56(2) .
C30 N4 1.440(19) .
C30 N16 1.454(19) .
C31 N10 1.444(18) .
C31 N6 1.469(18) .
C32 N11 1.446(18) .
C32 N15 1.450(18) .
C33 N17 1.405(18) .
C33 N9 1.461(18) .
C34 O12 1.221(16) .
C34 N21 1.344(18) .
C34 N8 1.387(18) .
C35 N1 1.442(18) .
C35 N7 1.468(18) .
C36 N8 1.438(18) .
C36 N5 1.465(18) .
N1A C2B 1.454(19) 2_656
N1B C5A 1.432(18) 2_575
N2A C3A 1.435(19) 2_575
N7B C3B 1.459(18) 2_656
O1B Na4 2.578(12) .
O2B Na4 2.423(12) .
O2A Na5 2.844(14) .
O2 Na3 2.370(11) .
O4B Na4 2.503(12) .
O4A Na2 2.335(11) .
O5A Na3 2.268(11) .
O6A Na2 2.434(11) 2_575
O6A Na3 2.676(11) .
O9 Na2 2.379(11) 2_575
O9 Na5 2.966(14) 2_575
O10 Na3 2.373(11) .
O12 Na2 2.455(11) 2_575
I1 Br1A 2.7066(19) .
I1 Br1B 2.7189(19) .
I2 Br2A 2.7043(16) 2_666
I2 Br2A 2.7043(16) .
I3 Br3A 2.615(2) .
I3 Br3D 2.654(5) .
I3 Br3C 2.939(12) .
I3 Br3B 2.958(5) .
Br3B Br3D 0.685(6) .
Br3B Br3C 1.122(12) .
Br3B Br7A 2.619(7) .
Br3C Br7A 1.660(14) .
Br3C Br3D 1.677(14) .
Br3C I7 2.943(13) .
I4 I4A 0.673(8) 2_565
I4 I4A 0.673(7) .
I4 Br4B 2.111(12) 2_565
I4 Br4B 2.111(12) .
I4 Br4A 2.773(6) .
I4 Br4A 2.773(6) 2_565
I4A I4A 1.346(15) 2_565
I4A Br4B 1.459(14) .
I4A Br4A 2.109(9) .
I4A Br4B 2.773(14) 2_565
I4A Br4C 2.78(2) .
Br4A Br4C 0.68(2) .
Br4A Br4B 0.682(10) .
Br4B Br4C 1.36(2) .
Br4B I4A 2.773(14) 2_565
Br4C Na1 3.19(2) .
Br5 Br5A 1.262(4) .
Br5 Br5A 2.257(5) 2_757
Br5 Br5 2.515(6) 2_757
Br5A Br5 2.257(5) 2_757
Br5A Br5A 2.655(6) 2_757
Br6 O9W 1.38(2) .
Br6 Br6B 2.570(9) .
Br6 Br6A 2.638(9) .
Br6A Br6B 0.739(8) .
Br6B O9W 1.97(2) .
I7 I7A 0.773(9) .
I7 O8W 1.19(2) 2_475
I7 Br7B 2.081(8) .
I7 Br7A 2.389(7) .
I7 O7W 2.48(2) 2_475
I7 Br7B 2.683(8) 2_475
I7 I7A 3.139(11) 2_475
I7A O8W 1.31(2) 2_475
I7A Br7B 1.308(12) .
I7A O7W 1.951(18) .
I7A O8W 2.11(2) .
I7A Br7B 2.685(11) 2_475
I7A I7A 2.801(18) 2_475
I7A I7 3.139(11) 2_475
Br7A Na1 2.626(9) .
Br7B O7W 0.664(15) .
Br7B O8W 1.50(2) .
Br7B O8W 2.23(2) 2_475
Br7B I7A 2.685(11) 2_475
Br7B I7 2.683(8) 2_475
Br Br 2.776(8) 2_656
Br Na4 2.785(9) .
Na2 O4W 2.352(11) .
Na2 O9 2.379(11) 2_575
Na2 O5W 2.425(12) 2_575
Na2 O6A 2.434(11) 2_575
Na2 O12 2.455(11) 2_575
Na2 Na3 3.273(8) 2_575
Na2 Na5 3.998(11) .
Na3 O4W 2.340(11) 2_575
Na3 O5W 2.341(12) .
Na3 Na2 3.274(8) 2_575
Na4 O6W 2.214(16) .
Na4 O1W 2.338(16) .
Na4 O14W 2.41(3) .
Na5 O11W 2.77(3) .
Na5 O9 2.966(14) 2_575
O4W Na3 2.340(11) 2_575
O5W Na2 2.425(12) 2_575
O7W O8W 1.37(2) .
O7W I7 2.48(2) 2_475
O8W I7 1.19(2) 2_475
O8W I7A 1.31(2) 2_475
O8W Br7B 2.23(2) 2_475
